data_4510712
loop_
_publ_author_name
'Wu, Jing-Yun'
'Chao, Tzu-Ching'
'Zhong, Ming-Shiou'

_publ_section_title
;
 Influence of Counteranions on the Structural Modulation of
 Silver--Di(3-pyridylmethyl)amine Coordination Polymers
;
_journal_issue 7
_journal_name_full 'Crystal Growth &amp; Design'
_journal_page_first 2953
_journal_paper_doi 10.1021/cg400363e
_journal_volume 13
_journal_year 2013
_chemical_formula_sum 'C12 H13 Ag F6 N3 P'
_chemical_formula_weight 452.09
_chemical_name_systematic
;
 ?
;
_space_group_IT_number 19
_symmetry_cell_setting orthorhombic
_symmetry_space_group_name_Hall 'P 2ac 2ab'
_symmetry_space_group_name_H-M 'P 21 21 21'
_atom_sites_solution_hydrogens geom
_atom_sites_solution_primary direct
_atom_sites_solution_secondary difmap
_audit_creation_method SHELXL-97
_cell_angle_alpha 90.00
_cell_angle_beta 90.00
_cell_angle_gamma 90.00
_cell_formula_units_Z 4
_cell_length_a 9.3510(3)
_cell_length_b 10.9234(3)
_cell_length_c 14.8553(5)
_cell_measurement_reflns_used 7518
_cell_measurement_temperature 200(2)
_cell_measurement_theta_max 25.028
_cell_measurement_theta_min 2.037
_cell_volume 1517.39(8)
_computing_cell_refinement 'HKL Scalepack (Otwinowski & Minor 1997)'
_computing_data_collection 'Collect (Nonius BV, 1997-2000)'
_computing_data_reduction 'HKL Denzo and Scalepack'
_computing_structure_refinement 'SHELXL-97 (Sheldrick, 1997)'
_computing_structure_solution 'SHELXS-86 (Sheldrick, 1986)'
_diffrn_ambient_temperature 200(2)
_diffrn_measured_fraction_theta_full 1.000
_diffrn_measured_fraction_theta_max 1.000
_diffrn_measurement_device_type KappaCCD
_diffrn_measurement_method 'CCD rotation images, thick slices'
_diffrn_radiation_monochromator graphite
_diffrn_radiation_source 'fine-focus sealed tube'
_diffrn_radiation_type MoK\a
_diffrn_radiation_wavelength 0.71073
_diffrn_reflns_av_R_equivalents 0.0618
_diffrn_reflns_av_sigmaI/netI 0.0482
_diffrn_reflns_limit_h_max 11
_diffrn_reflns_limit_h_min -9
_diffrn_reflns_limit_k_max 10
_diffrn_reflns_limit_k_min -12
_diffrn_reflns_limit_l_max 17
_diffrn_reflns_limit_l_min -16
_diffrn_reflns_number 6652
_diffrn_reflns_theta_full 25.01
_diffrn_reflns_theta_max 25.01
_diffrn_reflns_theta_min 2.31
_exptl_absorpt_coefficient_mu 1.498
_exptl_absorpt_correction_T_max 0.8892
_exptl_absorpt_correction_T_min 0.6874
_exptl_absorpt_correction_type multi-scan
_exptl_crystal_colour colorless
_exptl_crystal_density_diffrn 1.979
_exptl_crystal_density_method 'not measured'
_exptl_crystal_description prism
_exptl_crystal_F_000 888
_exptl_crystal_size_max 0.38
_exptl_crystal_size_mid 0.11
_exptl_crystal_size_min 0.04
_refine_diff_density_max 0.472
_refine_diff_density_min -1.248
_refine_diff_density_rms 0.213
_refine_ls_abs_structure_details 'Flack H D (1983), Acta Cryst. A39, 876-881'
_refine_ls_abs_structure_Flack 0.33(5)
_refine_ls_extinction_method none
_refine_ls_goodness_of_fit_ref 1.104
_refine_ls_hydrogen_treatment constr
_refine_ls_matrix_type full
_refine_ls_number_parameters 208
_refine_ls_number_reflns 2568
_refine_ls_number_restraints 0
_refine_ls_restrained_S_all 1.104
_refine_ls_R_factor_all 0.0382
_refine_ls_R_factor_gt 0.0340
_refine_ls_shift/su_max 0.000
_refine_ls_shift/su_mean 0.000
_refine_ls_structure_factor_coef Fsqd
_refine_ls_weighting_details 'calc w=1/[\s^2^(Fo^2^)+(0.0666P)^2^+0.7791P] where P=(Fo^2^+2Fc^2^)/3'
_refine_ls_weighting_scheme calc
_refine_ls_wR_factor_gt 0.0971
_refine_ls_wR_factor_ref 0.1088
_reflns_number_gt 2426
_reflns_number_total 2568
_reflns_threshold_expression >2sigma(I)
_cod_data_source_file cg400363e_si_002.cif
_cod_data_source_block compound6
_cod_depositor_comments
;
The following automatic conversions were performed:

'_symmetry_cell_setting' value 'Orthorhombic' changed to
'orthorhombic' according to
/usr/data/users/saulius/automatic-downloads/retrospective/ACS/lib/dictionaries/cif_core.dic
dictionary named 'cif_core.dic' version 2.4.2 from 2011-04-26.

Automatic conversion script
Id: cif_fix_values 2281 2013-09-26 08:29:07Z andrius 
;
_cod_original_sg_symbol_H-M P2(1)2(1)2(1)
_cod_database_code 4510712

loop_
_symmetry_equiv_pos_as_xyz
'x, y, z'
'-x+1/2, -y, z+1/2'
'x+1/2, -y+1/2, -z'
'-x, y+1/2, -z+1/2'

loop_
_atom_site_label
_atom_site_type_symbol
_atom_site_fract_x
_atom_site_fract_y
_atom_site_fract_z
_atom_site_U_iso_or_equiv
_atom_site_adp_type
_atom_site_occupancy
_atom_site_symmetry_multiplicity
_atom_site_calc_flag
_atom_site_refinement_flags
Ag1 Ag 0.52605(4) 0.49273(4) -0.04708(3) 0.04076(17) Uani 1 1 d .
P1 P 0.75418(17) 0.23490(14) 0.23555(10) 0.0375(3) Uani 1 1 d .
F1 F 0.8684(4) 0.3419(4) 0.2410(4) 0.0737(13) Uani 1 1 d .
F2 F 0.8762(4) 0.1344(3) 0.2370(4) 0.0723(13) Uani 1 1 d .
F3 F 0.6394(4) 0.1293(4) 0.2341(3) 0.0727(13) Uani 1 1 d .
F4 F 0.6308(4) 0.3357(4) 0.2363(3) 0.0667(11) Uani 1 1 d .
F5 F 0.7609(8) 0.2369(6) 0.1310(3) 0.110(2) Uani 1 1 d .
F6 F 0.7490(7) 0.2352(4) 0.3427(3) 0.0806(15) Uani 1 1 d .
N1 N 0.2585(4) -0.0127(4) 0.0745(3) 0.0306(8) Uani 1 1 d .
H101 H 0.2815 -0.0901 0.0999 0.037 Uiso 1 1 d R
N2 N 0.3757(5) 0.3927(4) 0.0442(3) 0.0339(9) Uani 1 1 d .
N3 N 0.3737(6) -0.3426(4) -0.0854(3) 0.0389(11) Uani 1 1 d .
C1 C 0.3199(7) 0.0760(5) 0.1407(4) 0.0423(14) Uani 1 1 d .
H1A H 0.4243 0.0625 0.1451 0.051 Uiso 1 1 calc R
H1B H 0.2779 0.0599 0.2007 0.051 Uiso 1 1 calc R
C2 C 0.3456(6) -0.0177(5) -0.0094(4) 0.0385(12) Uani 1 1 d .
H2A H 0.4486 -0.0156 0.0059 0.046 Uiso 1 1 calc R
H2B H 0.3240 0.0543 -0.0476 0.046 Uiso 1 1 calc R
C3 C 0.3937(6) 0.2738(5) 0.0663(3) 0.0337(12) Uani 1 1 d .
H3 H 0.4786 0.2333 0.0477 0.040 Uiso 1 1 calc R
C4 C 0.2925(6) 0.2081(5) 0.1154(4) 0.0333(12) Uani 1 1 d .
C5 C 0.1705(6) 0.2689(5) 0.1432(4) 0.0376(12) Uani 1 1 d .
H5 H 0.0991 0.2266 0.1764 0.045 Uiso 1 1 calc R
C6 C 0.1528(6) 0.3916(6) 0.1223(4) 0.0401(13) Uani 1 1 d .
H6 H 0.0699 0.4347 0.1414 0.048 Uiso 1 1 calc R
C7 C 0.2580(6) 0.4499(5) 0.0732(4) 0.0369(12) Uani 1 1 d .
H7 H 0.2463 0.5343 0.0595 0.044 Uiso 1 1 calc R
C8 C 0.3999(6) -0.2336(5) -0.0490(4) 0.0362(11) Uani 1 1 d .
H8 H 0.4837 -0.2243 -0.0134 0.043 Uiso 1 1 calc R
C9 C 0.3119(6) -0.1335(5) -0.0601(3) 0.0351(12) Uani 1 1 d .
C10 C 0.1927(7) -0.1468(6) -0.1148(4) 0.0426(14) Uani 1 1 d .
H10 H 0.1309 -0.0793 -0.1252 0.051 Uiso 1 1 calc R
C11 C 0.1648(6) -0.2574(6) -0.1535(4) 0.0440(14) Uani 1 1 d .
H11 H 0.0838 -0.2680 -0.1913 0.053 Uiso 1 1 calc R
C12 C 0.2571(7) -0.3540(5) -0.1366(4) 0.0430(13) Uani 1 1 d .
H12 H 0.2366 -0.4315 -0.1626 0.052 Uiso 1 1 calc R

loop_
_atom_site_aniso_label
_atom_site_aniso_U_11
_atom_site_aniso_U_22
_atom_site_aniso_U_33
_atom_site_aniso_U_23
_atom_site_aniso_U_13
_atom_site_aniso_U_12
Ag1 0.0358(3) 0.0352(2) 0.0513(3) -0.0072(2) 0.00621(16) 0.00024(18)
P1 0.0373(7) 0.0374(8) 0.0379(7) -0.0074(6) 0.0070(6) -0.0034(7)
F1 0.050(2) 0.051(2) 0.120(4) 0.000(3) 0.020(3) -0.0156(19)
F2 0.045(2) 0.051(2) 0.121(4) 0.002(3) 0.010(3) 0.0079(18)
F3 0.054(2) 0.051(2) 0.113(3) -0.028(2) 0.005(2) -0.0174(19)
F4 0.047(2) 0.053(2) 0.099(3) -0.002(2) 0.006(2) 0.0108(18)
F5 0.190(7) 0.098(4) 0.040(2) -0.012(2) 0.023(3) 0.020(4)
F6 0.153(5) 0.050(2) 0.039(2) -0.0028(18) 0.006(3) -0.011(3)
N1 0.036(2) 0.023(2) 0.0329(17) 0.0029(17) -0.0020(16) -0.0051(19)
N2 0.033(2) 0.029(2) 0.040(2) -0.002(2) 0.002(2) -0.0004(18)
N3 0.048(3) 0.029(2) 0.040(2) 0.001(2) 0.000(2) 0.005(2)
C1 0.054(4) 0.030(3) 0.043(3) 0.003(2) -0.013(3) -0.007(3)
C2 0.035(3) 0.033(3) 0.048(3) 0.001(2) 0.012(2) 0.000(2)
C3 0.034(3) 0.026(3) 0.041(3) -0.006(2) -0.001(2) -0.001(2)
C4 0.037(3) 0.029(3) 0.034(3) -0.002(2) -0.009(2) -0.007(2)
C5 0.037(3) 0.040(3) 0.035(3) 0.001(2) -0.001(2) -0.007(2)
C6 0.037(3) 0.044(3) 0.039(3) -0.004(2) -0.002(2) 0.003(3)
C7 0.041(3) 0.029(3) 0.041(3) -0.001(2) 0.001(2) 0.004(2)
C8 0.033(3) 0.033(3) 0.043(3) -0.003(3) 0.001(2) 0.003(2)
C9 0.042(3) 0.032(3) 0.032(3) 0.006(2) 0.010(2) 0.001(2)
C10 0.046(3) 0.051(4) 0.031(2) 0.005(3) 0.003(2) 0.014(3)
C11 0.042(3) 0.062(4) 0.027(3) -0.001(3) -0.010(2) 0.009(3)
C12 0.055(4) 0.038(3) 0.036(3) -0.004(2) 0.004(3) -0.001(3)

loop_
_atom_type_symbol
_atom_type_description
_atom_type_scat_dispersion_real
_atom_type_scat_dispersion_imag
_atom_type_scat_source
C C 0.0033 0.0016 'International Tables Vol C Tables 4.2.6.8 and 6.1.1.4'
H H 0.0000 0.0000 'International Tables Vol C Tables 4.2.6.8 and 6.1.1.4'
N N 0.0061 0.0033 'International Tables Vol C Tables 4.2.6.8 and 6.1.1.4'
Ag Ag -0.8971 1.1015 'International Tables Vol C Tables 4.2.6.8 and 6.1.1.4'
P P 0.1023 0.0942 'International Tables Vol C Tables 4.2.6.8 and 6.1.1.4'
F F 0.0171 0.0103 'International Tables Vol C Tables 4.2.6.8 and 6.1.1.4'

loop_
_geom_angle_atom_site_label_1
_geom_angle_atom_site_label_2
_geom_angle_atom_site_label_3
_geom_angle
_geom_angle_site_symmetry_1
_geom_angle_site_symmetry_3
N1 Ag1 N2 140.67(16) 3 .
N1 Ag1 N3 118.08(17) 3 1_565
N2 Ag1 N3 97.96(17) . 1_565
F5 P1 F3 91.4(4) . .
F5 P1 F2 89.7(3) . .
F3 P1 F2 89.1(2) . .
F5 P1 F1 90.8(4) . .
F3 P1 F1 177.8(3) . .
F2 P1 F1 91.4(2) . .
F5 P1 F6 178.9(3) . .
F3 P1 F6 89.7(3) . .
F2 P1 F6 90.6(3) . .
F1 P1 F6 88.1(3) . .
F5 P1 F4 91.5(3) . .
F3 P1 F4 90.7(2) . .
F2 P1 F4 178.8(3) . .
F1 P1 F4 88.8(2) . .
F6 P1 F4 88.2(3) . .
C2 N1 C1 111.4(4) . .
C2 N1 Ag1 112.6(3) . 3_455
C1 N1 Ag1 115.6(3) . 3_455
C2 N1 H101 100.2 . .
C1 N1 H101 103.2 . .
Ag1 N1 H101 112.4 3_455 .
C7 N2 C3 118.2(5) . .
C7 N2 Ag1 119.0(4) . .
C3 N2 Ag1 122.6(4) . .
C8 N3 C12 117.7(5) . .
C8 N3 Ag1 118.2(4) . 1_545
C12 N3 Ag1 123.9(4) . 1_545
N1 C1 C4 112.9(4) . .
N1 C1 H1A 109.0 . .
C4 C1 H1A 109.0 . .
N1 C1 H1B 109.0 . .
C4 C1 H1B 109.0 . .
H1A C1 H1B 107.8 . .
N1 C2 C9 109.6(4) . .
N1 C2 H2A 109.8 . .
C9 C2 H2A 109.8 . .
N1 C2 H2B 109.8 . .
C9 C2 H2B 109.8 . .
H2A C2 H2B 108.2 . .
N2 C3 C4 122.6(5) . .
N2 C3 H3 118.7 . .
C4 C3 H3 118.7 . .
C5 C4 C3 118.0(5) . .
C5 C4 C1 121.6(5) . .
C3 C4 C1 120.4(5) . .
C4 C5 C6 119.8(5) . .
C4 C5 H5 120.1 . .
C6 C5 H5 120.1 . .
C7 C6 C5 118.6(5) . .
C7 C6 H6 120.7 . .
C5 C6 H6 120.7 . .
N2 C7 C6 122.8(5) . .
N2 C7 H7 118.6 . .
C6 C7 H7 118.6 . .
N3 C8 C9 123.4(5) . .
N3 C8 H8 118.3 . .
C9 C8 H8 118.3 . .
C8 C9 C10 117.8(5) . .
C8 C9 C2 118.8(5) . .
C10 C9 C2 123.3(5) . .
C11 C10 C9 119.6(5) . .
C11 C10 H10 120.2 . .
C9 C10 H10 120.2 . .
C10 C11 C12 118.6(5) . .
C10 C11 H11 120.7 . .
C12 C11 H11 120.7 . .
N3 C12 C11 122.7(6) . .
N3 C12 H12 118.6 . .
C11 C12 H12 118.6 . .

loop_
_geom_bond_atom_site_label_1
_geom_bond_atom_site_label_2
_geom_bond_distance
_geom_bond_site_symmetry_2
Ag1 N1 2.223(4) 3
Ag1 N2 2.238(4) .
Ag1 N3 2.364(5) 1_565
P1 F5 1.555(4) .
P1 F3 1.576(4) .
P1 F2 1.583(4) .
P1 F1 1.585(4) .
P1 F6 1.593(4) .
P1 F4 1.595(4) .
N1 C2 1.491(6) .
N1 C1 1.494(7) .
N1 Ag1 2.223(4) 3_455
N1 H101 0.9503 .
N2 C7 1.337(7) .
N2 C3 1.351(7) .
N3 C8 1.331(7) .
N3 C12 1.336(8) .
N3 Ag1 2.364(5) 1_545
C1 C4 1.513(8) .
C1 H1A 0.9900 .
C1 H1B 0.9900 .
C2 C9 1.506(8) .
C2 H2A 0.9900 .
C2 H2B 0.9900 .
C3 C4 1.393(8) .
C3 H3 0.9500 .
C4 C5 1.383(8) .
C5 C6 1.386(8) .
C5 H5 0.9500 .
C6 C7 1.380(8) .
C6 H6 0.9500 .
C7 H7 0.9500 .
C8 C9 1.379(7) .
C8 H8 0.9500 .
C9 C10 1.387(9) .
C10 C11 1.363(9) .
C10 H10 0.9500 .
C11 C12 1.386(8) .
C11 H11 0.9500 .
C12 H12 0.9500 .
